data_7231654
loop_
_publ_author_name
'Huynh, Han Vinh'
'Lam, Truc Tien'
'Luong, Huyen T. T.'

_publ_section_title
;
 Anion influences on reactivity and NMR spectroscopic features of NHC
 precursors
;
_journal_issue 61
_journal_name_full 'RSC Advances'
_journal_page_first 34960
_journal_paper_doi 10.1039/C8RA05839C
_journal_volume 8
_journal_year 2018
_chemical_formula_sum 'C37 H39 B N2'
_chemical_formula_weight 522.51
_space_group_crystal_system orthorhombic
_space_group_IT_number 19
_space_group_name_Hall 'P 2ac 2ab'
_space_group_name_H-M_alt 'P 21 21 21'
_symmetry_space_group_name_Hall 'P 2ac 2ab'
_symmetry_space_group_name_H-M 'P 21 21 21'
_atom_sites_solution_hydrogens geom
_audit_creation_method SHELXL-2014/7
_audit_update_record
;
2018-07-03 deposited with the CCDC.
2018-10-08 downloaded from the CCDC.
;
_cell_angle_alpha 90
_cell_angle_beta 90
_cell_angle_gamma 90
_cell_formula_units_Z 4
_cell_length_a 9.8653(3)
_cell_length_b 16.7612(5)
_cell_length_c 18.1753(5)
_cell_measurement_reflns_used 9941
_cell_measurement_temperature 100(2)
_cell_measurement_theta_max 26.58
_cell_measurement_theta_min 2.35
_cell_volume 3005.36(15)
_computing_cell_refinement 'Bruker SAINT'
_computing_data_collection 'Bruker APEX2'
_computing_data_reduction 'Bruker SAINT'
_computing_molecular_graphics 'Bruker SHELXTL'
_computing_publication_material 'Bruker SHELXTL'
_computing_structure_refinement 'SHELXL-2014/7 (Sheldrick, 2014)'
_computing_structure_solution 'SHELXS-97 (Sheldrick 2008)'
_diffrn_ambient_temperature 100(2)
_diffrn_measured_fraction_theta_full 0.999
_diffrn_measured_fraction_theta_max 1.000
_diffrn_measurement_device_type 'Bruker D8 Venture'
_diffrn_measurement_method '\f and \w scans'
_diffrn_radiation_type MoK\a
_diffrn_radiation_wavelength 0.71073
_diffrn_reflns_av_R_equivalents 0.0544
_diffrn_reflns_av_unetI/netI 0.0514
_diffrn_reflns_Laue_measured_fraction_full 0.999
_diffrn_reflns_Laue_measured_fraction_max 1.000
_diffrn_reflns_limit_h_max 11
_diffrn_reflns_limit_h_min -13
_diffrn_reflns_limit_k_max 21
_diffrn_reflns_limit_k_min -22
_diffrn_reflns_limit_l_max 24
_diffrn_reflns_limit_l_min -24
_diffrn_reflns_number 35919
_diffrn_reflns_point_group_measured_fraction_full 1.000
_diffrn_reflns_point_group_measured_fraction_max 1.000
_diffrn_reflns_theta_full 25.242
_diffrn_reflns_theta_max 28.279
_diffrn_reflns_theta_min 2.349
_diffrn_source 'Sealed Microfocusing Source'
_exptl_absorpt_coefficient_mu 0.066
_exptl_absorpt_correction_T_max 0.7458
_exptl_absorpt_correction_T_min 0.7005
_exptl_absorpt_correction_type multi-scan
_exptl_absorpt_process_details 'Sadabs, (Sheldrick 2012)'
_exptl_crystal_colour Colourless
_exptl_crystal_density_diffrn 1.155
_exptl_crystal_density_meas ?
_exptl_crystal_density_method 'Not Measured'
_exptl_crystal_description Block
_exptl_crystal_F_000 1120
_exptl_crystal_recrystallization_method 'Re-crystallisation from solvent: dichloromethane/hexane'
_exptl_crystal_size_max 0.333
_exptl_crystal_size_mid 0.287
_exptl_crystal_size_min 0.206
_refine_diff_density_max 0.242
_refine_diff_density_min -0.202
_refine_diff_density_rms 0.039
_refine_ls_abs_structure_details
; 
 Flack x determined using 2243 quotients [(I+)-(I-)]/[(I+)+(I-)] 
 (Parsons, Flack and Wagner, Acta Cryst. B69 (2013) 249-259). 
;
_refine_ls_abs_structure_Flack -1.0(10)
_refine_ls_extinction_method none
_refine_ls_goodness_of_fit_ref 1.032
_refine_ls_hydrogen_treatment constr
_refine_ls_matrix_type full
_refine_ls_number_parameters 365
_refine_ls_number_reflns 7458
_refine_ls_number_restraints 0
_refine_ls_restrained_S_all 1.032
_refine_ls_R_factor_all 0.0646
_refine_ls_R_factor_gt 0.0445
_refine_ls_shift/su_max 0.000
_refine_ls_shift/su_mean 0.000
_refine_ls_structure_factor_coef Fsqd
_refine_ls_weighting_details 'w=1/[\s^2^(Fo^2^)+(0.0329P)^2^+0.5542P] where P=(Fo^2^+2Fc^2^)/3'
_refine_ls_weighting_scheme calc
_refine_ls_wR_factor_gt 0.0805
_refine_ls_wR_factor_ref 0.0865
_reflns_Friedel_coverage 0.790
_reflns_Friedel_fraction_full 1.000
_reflns_Friedel_fraction_max 1.000
_reflns_number_gt 6097
_reflns_number_total 7458
_reflns_threshold_expression 'I > 2\s(I)'
_cod_data_source_file c8ra05839c2.cif
_cod_data_source_block f531
_cod_depositor_comments
;
The following automatic conversions were performed:

'_exptl_absorpt_correction_type' value 'Multi-scan' changed to
'multi-scan' according to
/home/data/users/saulius/crontab/automatic-downloads/rss-feeds/RSC/lib/dictionaries/cif_core.dic
dictionary named 'cif_core.dic' version 2.4.2 from 2011-04-26.

'_exptl_crystal_density_meas' value 'Not Measured' was changed to '?'
- the value is perceived as not measured.

Automatic conversion script
Id: cif_fix_values 4973 2017-02-22 13:04:09Z antanas 
;
_cod_database_code 7231654
_shelx_shelxl_version_number 2014/7
_shelx_space_group_comment
; 
The symmetry employed for this shelxl refinement is uniquely defined 
by the following loop, which should always be used as a source of 
symmetry information in preference to the above space-group names. 
They are only intended as comments. 
;
_shelx_estimated_absorpt_t_min 0.978
_shelx_estimated_absorpt_t_max 0.987

loop_
_space_group_symop_operation_xyz
'x, y, z'
'-x+1/2, -y, z+1/2'
'-x, y+1/2, -z+1/2'
'x+1/2, -y+1/2, -z'

loop_
_atom_site_label
_atom_site_type_symbol
_atom_site_fract_x
_atom_site_fract_y
_atom_site_fract_z
_atom_site_U_iso_or_equiv
_atom_site_adp_type
_atom_site_occupancy
_atom_site_site_symmetry_order
_atom_site_calc_flag
_atom_site_refinement_flags_posn
_atom_site_refinement_flags_adp
N1 N 0.58759(17) 0.31757(10) 0.31470(8) 0.0189(4) Uani 1 1 d . .
N2 N 0.76886(17) 0.27565(10) 0.25737(9) 0.0188(4) Uani 1 1 d . .
C1 C 0.6937(2) 0.33870(13) 0.27418(10) 0.0191(4) Uani 1 1 d . .
H1 H 0.7132 0.3918 0.2592 0.023 Uiso 1 1 calc R U
C2 C 0.5945(2) 0.23524(12) 0.32667(10) 0.0189(4) Uani 1 1 d . .
C3 C 0.5131(2) 0.18449(13) 0.36809(11) 0.0227(5) Uani 1 1 d . .
H3 H 0.4340 0.2030 0.3926 0.027 Uiso 1 1 calc R U
C4 C 0.5535(2) 0.10612(13) 0.37157(12) 0.0254(5) Uani 1 1 d . .
H4 H 0.5007 0.0692 0.3990 0.030 Uiso 1 1 calc R U
C5 C 0.6706(2) 0.07917(13) 0.33559(12) 0.0266(5) Uani 1 1 d . .
H5 H 0.6950 0.0245 0.3396 0.032 Uiso 1 1 calc R U
C6 C 0.7514(2) 0.12932(13) 0.29461(11) 0.0239(5) Uani 1 1 d . .
H6 H 0.8307 0.1107 0.2705 0.029 Uiso 1 1 calc R U
C7 C 0.7108(2) 0.20870(12) 0.29042(10) 0.0198(4) Uani 1 1 d . .
C8 C 0.4781(2) 0.37018(13) 0.34270(12) 0.0245(5) Uani 1 1 d . .
H8 H 0.4633 0.3572 0.3958 0.029 Uiso 1 1 calc R U
C9 C 0.3476(2) 0.35191(16) 0.30165(16) 0.0397(6) Uani 1 1 d . .
H9A H 0.3577 0.3671 0.2499 0.060 Uiso 1 1 calc R U
H9B H 0.2728 0.3821 0.3236 0.060 Uiso 1 1 calc R U
H9C H 0.3281 0.2947 0.3049 0.060 Uiso 1 1 calc R U
C10 C 0.5183(3) 0.45723(13) 0.33748(13) 0.0308(5) Uani 1 1 d . .
H10A H 0.6046 0.4654 0.3631 0.046 Uiso 1 1 calc R U
H10B H 0.4481 0.4903 0.3603 0.046 Uiso 1 1 calc R U
H10C H 0.5283 0.4722 0.2856 0.046 Uiso 1 1 calc R U
C11 C 0.8895(2) 0.27895(13) 0.20818(11) 0.0229(5) Uani 1 1 d . .
H11 H 0.8960 0.3346 0.1887 0.028 Uiso 1 1 calc R U
C12 C 0.8694(2) 0.22381(14) 0.14266(11) 0.0265(5) Uani 1 1 d . .
H12A H 0.8624 0.1686 0.1599 0.040 Uiso 1 1 calc R U
H12B H 0.9469 0.2287 0.1092 0.040 Uiso 1 1 calc R U
H12C H 0.7861 0.2386 0.1167 0.040 Uiso 1 1 calc R U
C13 C 1.0181(2) 0.26256(14) 0.25114(13) 0.0293(5) Uani 1 1 d . .
H13A H 1.0238 0.2994 0.2929 0.044 Uiso 1 1 calc R U
H13B H 1.0969 0.2702 0.2190 0.044 Uiso 1 1 calc R U
H13C H 1.0168 0.2075 0.2693 0.044 Uiso 1 1 calc R U
C14 C 0.4643(2) 0.51168(12) 0.54761(10) 0.0176(4) Uani 1 1 d . .
C15 C 0.3828(2) 0.45333(12) 0.51482(11) 0.0206(4) Uani 1 1 d . .
H15 H 0.4174 0.4006 0.5111 0.025 Uiso 1 1 calc R U
C16 C 0.2540(2) 0.46849(13) 0.48750(11) 0.0242(5) Uani 1 1 d . .
H16 H 0.2034 0.4266 0.4655 0.029 Uiso 1 1 calc R U
C17 C 0.1989(2) 0.54397(13) 0.49209(11) 0.0250(5) Uani 1 1 d . .
H17 H 0.1109 0.5547 0.4733 0.030 Uiso 1 1 calc R U
C18 C 0.2752(2) 0.60377(13) 0.52476(12) 0.0276(5) Uani 1 1 d . .
H18 H 0.2389 0.6561 0.5290 0.033 Uiso 1 1 calc R U
C19 C 0.4042(2) 0.58760(12) 0.55131(11) 0.0235(5) Uani 1 1 d . .
H19 H 0.4543 0.6299 0.5730 0.028 Uiso 1 1 calc R U
C20 C 0.6777(2) 0.41149(12) 0.54446(10) 0.0182(4) Uani 1 1 d . .
C21 C 0.6295(2) 0.33543(12) 0.56453(11) 0.0213(4) Uani 1 1 d . .
H21 H 0.5635 0.3317 0.6024 0.026 Uiso 1 1 calc R U
C22 C 0.6742(2) 0.26573(13) 0.53142(11) 0.0251(5) Uani 1 1 d . .
H22 H 0.6378 0.2158 0.5463 0.030 Uiso 1 1 calc R U
C23 C 0.7722(2) 0.26861(13) 0.47653(11) 0.0255(5) Uani 1 1 d . .
H23 H 0.8035 0.2210 0.4538 0.031 Uiso 1 1 calc R U
C24 C 0.8234(2) 0.34211(13) 0.45564(11) 0.0245(5) Uani 1 1 d . .
H24 H 0.8907 0.3452 0.4184 0.029 Uiso 1 1 calc R U
C25 C 0.7764(2) 0.41146(12) 0.48921(10) 0.0206(4) Uani 1 1 d . .
H25 H 0.8130 0.4611 0.4738 0.025 Uiso 1 1 calc R U
C26 C 0.7213(2) 0.56723(11) 0.56291(10) 0.0177(4) Uani 1 1 d . .
C27 C 0.7093(2) 0.61498(12) 0.49951(11) 0.0213(4) Uani 1 1 d . .
H27 H 0.6344 0.6066 0.4676 0.026 Uiso 1 1 calc R U
C28 C 0.8027(2) 0.67372(12) 0.48186(11) 0.0244(5) Uani 1 1 d . .
H28 H 0.7911 0.7040 0.4381 0.029 Uiso 1 1 calc R U
C29 C 0.9125(2) 0.68878(13) 0.52709(11) 0.0254(5) Uani 1 1 d . .
H29 H 0.9749 0.7301 0.5156 0.031 Uiso 1 1 calc R U
C30 C 0.9295(2) 0.64239(13) 0.58956(12) 0.0244(5) Uani 1 1 d . .
H30 H 1.0047 0.6513 0.6211 0.029 Uiso 1 1 calc R U
C31 C 0.8360(2) 0.58271(12) 0.60599(11) 0.0207(4) Uani 1 1 d . .
H31 H 0.8509 0.5509 0.6485 0.025 Uiso 1 1 calc R U
C32 C 0.6057(2) 0.48189(11) 0.67167(10) 0.0171(4) Uani 1 1 d . .
C33 C 0.5054(2) 0.51763(12) 0.71552(11) 0.0202(4) Uani 1 1 d . .
H33 H 0.4382 0.5495 0.6923 0.024 Uiso 1 1 calc R U
C34 C 0.5005(2) 0.50825(13) 0.79178(11) 0.0243(5) Uani 1 1 d . .
H34 H 0.4308 0.5336 0.8192 0.029 Uiso 1 1 calc R U
C35 C 0.5961(2) 0.46242(12) 0.82760(11) 0.0251(5) Uani 1 1 d . .
H35 H 0.5923 0.4556 0.8794 0.030 Uiso 1 1 calc R U
C36 C 0.6974(2) 0.42664(12) 0.78684(11) 0.0230(5) Uani 1 1 d . .
H36 H 0.7646 0.3953 0.8107 0.028 Uiso 1 1 calc R U
C37 C 0.7013(2) 0.43647(12) 0.71067(11) 0.0207(4) Uani 1 1 d . .
H37 H 0.7720 0.4112 0.6839 0.025 Uiso 1 1 calc R U
B1 B 0.6159(2) 0.49350(13) 0.58131(12) 0.0163(5) Uani 1 1 d . .

loop_
_atom_site_aniso_label
_atom_site_aniso_U_11
_atom_site_aniso_U_22
_atom_site_aniso_U_33
_atom_site_aniso_U_23
_atom_site_aniso_U_13
_atom_site_aniso_U_12
N1 0.0168(9) 0.0224(9) 0.0175(8) -0.0001(7) 0.0000(7) 0.0024(7)
N2 0.0173(9) 0.0221(9) 0.0170(8) 0.0027(7) 0.0007(7) 0.0023(8)
C1 0.0188(11) 0.0217(10) 0.0168(9) 0.0014(8) -0.0007(8) 0.0024(9)
C2 0.0167(10) 0.0243(11) 0.0157(9) -0.0012(8) -0.0035(8) 0.0003(9)
C3 0.0172(11) 0.0307(12) 0.0204(10) -0.0026(9) -0.0009(9) -0.0024(9)
C4 0.0248(12) 0.0280(12) 0.0234(10) 0.0016(9) -0.0011(9) -0.0073(10)
C5 0.0308(13) 0.0207(11) 0.0282(11) -0.0002(9) -0.0052(10) 0.0005(10)
C6 0.0250(12) 0.0253(11) 0.0213(10) -0.0003(9) 0.0009(9) 0.0044(10)
C7 0.0191(10) 0.0255(11) 0.0149(9) 0.0001(8) -0.0025(8) 0.0007(9)
C8 0.0216(11) 0.0270(11) 0.0250(11) -0.0016(9) 0.0074(9) 0.0062(9)
C9 0.0176(12) 0.0453(16) 0.0561(16) -0.0015(13) 0.0012(12) 0.0075(11)
C10 0.0327(13) 0.0273(12) 0.0325(12) 0.0011(10) 0.0072(11) 0.0067(10)
C11 0.0196(11) 0.0270(11) 0.0221(10) 0.0054(9) 0.0056(9) 0.0038(10)
C12 0.0280(12) 0.0329(12) 0.0187(10) 0.0028(9) 0.0058(9) 0.0086(11)
C13 0.0191(11) 0.0367(13) 0.0321(11) 0.0029(11) 0.0019(10) 0.0040(10)
C14 0.0233(11) 0.0168(10) 0.0127(9) 0.0028(8) 0.0026(8) -0.0008(9)
C15 0.0245(11) 0.0179(10) 0.0195(10) 0.0007(8) 0.0032(9) 0.0005(9)
C16 0.0266(12) 0.0239(11) 0.0221(10) -0.0025(9) -0.0010(9) -0.0061(9)
C17 0.0217(11) 0.0277(12) 0.0258(11) 0.0028(9) -0.0056(10) 0.0008(9)
C18 0.0303(13) 0.0179(11) 0.0344(12) -0.0001(9) -0.0038(10) 0.0035(10)
C19 0.0252(12) 0.0179(10) 0.0275(10) -0.0022(9) -0.0040(9) -0.0015(9)
C20 0.0194(10) 0.0196(10) 0.0156(9) 0.0002(8) -0.0040(8) 0.0015(9)
C21 0.0230(11) 0.0198(10) 0.0210(10) 0.0005(8) 0.0005(9) -0.0007(9)
C22 0.0289(12) 0.0171(10) 0.0291(11) -0.0007(9) -0.0085(10) 0.0020(9)
C23 0.0296(12) 0.0238(11) 0.0231(10) -0.0081(9) -0.0094(9) 0.0102(10)
C24 0.0234(12) 0.0318(12) 0.0183(10) -0.0035(9) -0.0021(9) 0.0077(10)
C25 0.0228(11) 0.0220(10) 0.0170(9) 0.0002(8) -0.0009(9) 0.0029(9)
C26 0.0221(11) 0.0138(10) 0.0171(9) -0.0035(7) 0.0055(8) 0.0026(8)
C27 0.0267(11) 0.0192(10) 0.0180(9) -0.0026(8) 0.0005(9) 0.0010(9)
C28 0.0345(12) 0.0184(11) 0.0203(10) 0.0023(8) 0.0081(10) 0.0013(10)
C29 0.0284(12) 0.0207(11) 0.0272(11) -0.0042(9) 0.0116(10) -0.0061(9)
C30 0.0211(12) 0.0268(12) 0.0252(11) -0.0052(9) 0.0036(9) -0.0022(9)
C31 0.0236(11) 0.0188(11) 0.0197(10) -0.0018(8) 0.0043(8) 0.0019(9)
C32 0.0186(10) 0.0132(9) 0.0194(9) 0.0002(8) 0.0005(9) -0.0044(8)
C33 0.0209(11) 0.0184(10) 0.0214(10) -0.0012(8) 0.0008(9) -0.0033(9)
C34 0.0244(12) 0.0275(12) 0.0211(10) -0.0056(9) 0.0058(9) -0.0040(10)
C35 0.0331(13) 0.0267(12) 0.0154(9) -0.0010(9) 0.0008(10) -0.0106(10)
C36 0.0271(12) 0.0215(11) 0.0202(10) 0.0020(8) -0.0048(9) -0.0043(10)
C37 0.0223(11) 0.0206(11) 0.0194(10) -0.0006(8) 0.0015(9) -0.0024(9)
B1 0.0187(12) 0.0149(11) 0.0152(10) 0.0005(8) 0.0012(9) 0.0000(10)

loop_
_atom_type_symbol
_atom_type_description
_atom_type_scat_dispersion_real
_atom_type_scat_dispersion_imag
_atom_type_scat_source
C C 0.0033 0.0016 'International Tables Vol C Tables 4.2.6.8 and 6.1.1.4'
H H 0.0000 0.0000 'International Tables Vol C Tables 4.2.6.8 and 6.1.1.4'
B B 0.0013 0.0007 'International Tables Vol C Tables 4.2.6.8 and 6.1.1.4'
N N 0.0061 0.0033 'International Tables Vol C Tables 4.2.6.8 and 6.1.1.4'

loop_
_geom_angle_atom_site_label_1
_geom_angle_atom_site_label_2
_geom_angle_atom_site_label_3
_geom_angle
C1 N1 C2 108.10(17)
C1 N1 C8 127.26(17)
C2 N1 C8 124.64(17)
C1 N2 C7 108.18(16)
C1 N2 C11 123.72(17)
C7 N2 C11 128.02(17)
N2 C1 N1 110.84(18)
N2 C1 H1 124.6
N1 C1 H1 124.6
C3 C2 C7 122.35(19)
C3 C2 N1 131.22(19)
C7 C2 N1 106.35(17)
C4 C3 C2 116.2(2)
C4 C3 H3 121.9
C2 C3 H3 121.9
C3 C4 C5 121.7(2)
C3 C4 H4 119.2
C5 C4 H4 119.2
C6 C5 C4 122.2(2)
C6 C5 H5 118.9
C4 C5 H5 118.9
C5 C6 C7 116.5(2)
C5 C6 H6 121.7
C7 C6 H6 121.7
C6 C7 C2 121.04(19)
C6 C7 N2 132.39(19)
C2 C7 N2 106.50(17)
N1 C8 C10 111.07(18)
N1 C8 C9 109.18(17)
C10 C8 C9 112.7(2)
N1 C8 H8 107.9
C10 C8 H8 107.9
C9 C8 H8 107.9
C8 C9 H9A 109.5
C8 C9 H9B 109.5
H9A C9 H9B 109.5
C8 C9 H9C 109.5
H9A C9 H9C 109.5
H9B C9 H9C 109.5
C8 C10 H10A 109.5
C8 C10 H10B 109.5
H10A C10 H10B 109.5
C8 C10 H10C 109.5
H10A C10 H10C 109.5
H10B C10 H10C 109.5
N2 C11 C13 110.68(16)
N2 C11 C12 110.09(17)
C13 C11 C12 113.74(18)
N2 C11 H11 107.3
C13 C11 H11 107.3
C12 C11 H11 107.3
C11 C12 H12A 109.5
C11 C12 H12B 109.5
H12A C12 H12B 109.5
C11 C12 H12C 109.5
H12A C12 H12C 109.5
H12B C12 H12C 109.5
C11 C13 H13A 109.5
C11 C13 H13B 109.5
H13A C13 H13B 109.5
C11 C13 H13C 109.5
H13A C13 H13C 109.5
H13B C13 H13C 109.5
C15 C14 C19 114.3(2)
C15 C14 B1 123.48(18)
C19 C14 B1 122.24(18)
C16 C15 C14 123.4(2)
C16 C15 H15 118.3
C14 C15 H15 118.3
C17 C16 C15 120.5(2)
C17 C16 H16 119.8
C15 C16 H16 119.8
C16 C17 C18 118.3(2)
C16 C17 H17 120.8
C18 C17 H17 120.8
C17 C18 C19 120.4(2)
C17 C18 H18 119.8
C19 C18 H18 119.8
C18 C19 C14 123.2(2)
C18 C19 H19 118.4
C14 C19 H19 118.4
C25 C20 C21 114.87(19)
C25 C20 B1 123.38(18)
C21 C20 B1 121.69(18)
C22 C21 C20 122.9(2)
C22 C21 H21 118.6
C20 C21 H21 118.6
C21 C22 C23 120.2(2)
C21 C22 H22 119.9
C23 C22 H22 119.9
C24 C23 C22 118.78(19)
C24 C23 H23 120.6
C22 C23 H23 120.6
C23 C24 C25 120.1(2)
C23 C24 H24 120.0
C25 C24 H24 120.0
C24 C25 C20 123.2(2)
C24 C25 H25 118.4
C20 C25 H25 118.4
C31 C26 C27 114.82(19)
C31 C26 B1 122.35(17)
C27 C26 B1 122.63(18)
C28 C27 C26 122.5(2)
C28 C27 H27 118.7
C26 C27 H27 118.7
C29 C28 C27 120.82(19)
C29 C28 H28 119.6
C27 C28 H28 119.6
C28 C29 C30 118.6(2)
C28 C29 H29 120.7
C30 C29 H29 120.7
C29 C30 C31 119.9(2)
C29 C30 H30 120.1
C31 C30 H30 120.1
C30 C31 C26 123.25(19)
C30 C31 H31 118.4
C26 C31 H31 118.4
C37 C32 C33 114.71(17)
C37 C32 B1 121.54(18)
C33 C32 B1 123.73(18)
C34 C33 C32 122.7(2)
C34 C33 H33 118.7
C32 C33 H33 118.7
C35 C34 C33 120.5(2)
C35 C34 H34 119.7
C33 C34 H34 119.7
C34 C35 C36 118.90(19)
C34 C35 H35 120.6
C36 C35 H35 120.6
C35 C36 C37 120.0(2)
C35 C36 H36 120.0
C37 C36 H36 120.0
C36 C37 C32 123.2(2)
C36 C37 H37 118.4
C32 C37 H37 118.4
C14 B1 C20 109.88(16)
C14 B1 C26 111.04(16)
C20 B1 C26 108.04(16)
C14 B1 C32 109.61(17)
C20 B1 C32 109.13(16)
C26 B1 C32 109.11(16)

loop_
_geom_bond_atom_site_label_1
_geom_bond_atom_site_label_2
_geom_bond_distance
N1 C1 1.328(3)
N1 C2 1.399(3)
N1 C8 1.485(3)
N2 C1 1.326(3)
N2 C7 1.396(3)
N2 C11 1.490(2)
C1 H1 0.9500
C2 C3 1.391(3)
C2 C7 1.395(3)
C3 C4 1.374(3)
C3 H3 0.9500
C4 C5 1.402(3)
C4 H4 0.9500
C5 C6 1.377(3)
C5 H5 0.9500
C6 C7 1.391(3)
C6 H6 0.9500
C8 C10 1.515(3)
C8 C9 1.519(3)
C8 H8 1.0000
C9 H9A 0.9800
C9 H9B 0.9800
C9 H9C 0.9800
C10 H10A 0.9800
C10 H10B 0.9800
C10 H10C 0.9800
C11 C13 1.515(3)
C11 C12 1.520(3)
C11 H11 1.0000
C12 H12A 0.9800
C12 H12B 0.9800
C12 H12C 0.9800
C13 H13A 0.9800
C13 H13B 0.9800
C13 H13C 0.9800
C14 C15 1.399(3)
C14 C19 1.405(3)
C14 B1 1.645(3)
C15 C16 1.388(3)
C15 H15 0.9500
C16 C17 1.379(3)
C16 H16 0.9500
C17 C18 1.387(3)
C17 H17 0.9500
C18 C19 1.388(3)
C18 H18 0.9500
C19 H19 0.9500
C20 C25 1.398(3)
C20 C21 1.409(3)
C20 B1 1.646(3)
C21 C22 1.386(3)
C21 H21 0.9500
C22 C23 1.390(3)
C22 H22 0.9500
C23 C24 1.384(3)
C23 H23 0.9500
C24 C25 1.393(3)
C24 H24 0.9500
C25 H25 0.9500
C26 C31 1.401(3)
C26 C27 1.408(3)
C26 B1 1.649(3)
C27 C28 1.386(3)
C27 H27 0.9500
C28 C29 1.383(3)
C28 H28 0.9500
C29 C30 1.386(3)
C29 H29 0.9500
C30 C31 1.392(3)
C30 H30 0.9500
C31 H31 0.9500
C32 C37 1.404(3)
C32 C33 1.404(3)
C32 B1 1.657(3)
C33 C34 1.396(3)
C33 H33 0.9500
C34 C35 1.379(3)
C34 H34 0.9500
C35 C36 1.382(3)
C35 H35 0.9500
C36 C37 1.395(3)
C36 H36 0.9500
C37 H37 0.9500

loop_
_geom_torsion_atom_site_label_1
_geom_torsion_atom_site_label_2
_geom_torsion_atom_site_label_3
_geom_torsion_atom_site_label_4
_geom_torsion
C7 N2 C1 N1 -1.6(2)
C11 N2 C1 N1 175.61(16)
C2 N1 C1 N2 1.2(2)
C8 N1 C1 N2 -178.17(18)
C1 N1 C2 C3 176.4(2)
C8 N1 C2 C3 -4.1(3)
C1 N1 C2 C7 -0.3(2)
C8 N1 C2 C7 179.06(17)
C7 C2 C3 C4 0.1(3)
N1 C2 C3 C4 -176.3(2)
C2 C3 C4 C5 0.3(3)
C3 C4 C5 C6 -0.3(3)
C4 C5 C6 C7 -0.1(3)
C5 C6 C7 C2 0.5(3)
C5 C6 C7 N2 176.9(2)
C3 C2 C7 C6 -0.5(3)
N1 C2 C7 C6 176.69(18)
C3 C2 C7 N2 -177.73(18)
N1 C2 C7 N2 -0.6(2)
C1 N2 C7 C6 -175.5(2)
C11 N2 C7 C6 7.4(3)
C1 N2 C7 C2 1.3(2)
C11 N2 C7 C2 -175.73(17)
C1 N1 C8 C10 -15.4(3)
C2 N1 C8 C10 165.29(18)
C1 N1 C8 C9 109.4(2)
C2 N1 C8 C9 -69.8(2)
C1 N2 C11 C13 112.5(2)
C7 N2 C11 C13 -70.9(3)
C1 N2 C11 C12 -120.9(2)
C7 N2 C11 C12 55.7(3)
C19 C14 C15 C16 0.5(3)
B1 C14 C15 C16 178.91(18)
C14 C15 C16 C17 -0.4(3)
C15 C16 C17 C18 -0.2(3)
C16 C17 C18 C19 0.7(3)
C17 C18 C19 C14 -0.5(3)
C15 C14 C19 C18 -0.1(3)
B1 C14 C19 C18 -178.45(19)
C25 C20 C21 C22 -1.1(3)
B1 C20 C21 C22 176.22(19)
C20 C21 C22 C23 1.0(3)
C21 C22 C23 C24 -0.2(3)
C22 C23 C24 C25 -0.3(3)
C23 C24 C25 C20 0.1(3)
C21 C20 C25 C24 0.6(3)
B1 C20 C25 C24 -176.70(19)
C31 C26 C27 C28 -1.1(3)
B1 C26 C27 C28 -175.98(19)
C26 C27 C28 C29 -0.8(3)
C27 C28 C29 C30 1.8(3)
C28 C29 C30 C31 -0.7(3)
C29 C30 C31 C26 -1.3(3)
C27 C26 C31 C30 2.2(3)
B1 C26 C31 C30 177.08(19)
C37 C32 C33 C34 -0.5(3)
B1 C32 C33 C34 -178.66(19)
C32 C33 C34 C35 -0.1(3)
C33 C34 C35 C36 0.6(3)
C34 C35 C36 C37 -0.6(3)
C35 C36 C37 C32 0.0(3)
C33 C32 C37 C36 0.5(3)
B1 C32 C37 C36 178.73(19)
C15 C14 B1 C20 21.1(2)
C19 C14 B1 C20 -160.63(18)
C15 C14 B1 C26 140.60(18)
C19 C14 B1 C26 -41.2(2)
C15 C14 B1 C32 -98.8(2)
C19 C14 B1 C32 79.5(2)
C25 C20 B1 C14 103.1(2)
C21 C20 B1 C14 -73.9(2)
C25 C20 B1 C26 -18.1(2)
C21 C20 B1 C26 164.77(17)
C25 C20 B1 C32 -136.65(19)
C21 C20 B1 C32 46.3(2)
C31 C26 B1 C14 155.37(17)
C27 C26 B1 C14 -30.1(3)
C31 C26 B1 C20 -84.1(2)
C27 C26 B1 C20 90.4(2)
C31 C26 B1 C32 34.5(2)
C27 C26 B1 C32 -151.06(18)
C37 C32 B1 C14 154.36(18)
C33 C32 B1 C14 -27.6(3)
C37 C32 B1 C20 34.0(3)
C33 C32 B1 C20 -147.95(19)
C37 C32 B1 C26 -83.9(2)
C33 C32 B1 C26 94.2(2)
